data_1567914
loop_
_publ_author_name
'Gorelova, Liudmila A.'
'Vereshchagin, Oleg S.'
'Bocharov, Vladimir N.'
'Pankin, Dmitrii V.'
'\/Dor\/devi\'c, Tamara'

_publ_section_title
;
 Temperature-Induced Phase Transition in a Feldspar-Related Compound
 BaZn2As2O8&#x2219;H2O
;
_journal_issue 10
_journal_name_full Minerals
_journal_page_first 1262
_journal_paper_doi 10.3390/min12101262
_journal_volume 12
_journal_year 2022
_chemical_formula_sum 'As2 Ba H2 O9 Zn2'
_chemical_formula_weight 563.94
_space_group_crystal_system monoclinic
_space_group_IT_number 4
_space_group_name_Hall 'P 2yb'
_space_group_name_H-M_alt 'P 1 21 1'
_audit_creation_method SHELXL-2018/3
_cell_angle_alpha 90
_cell_angle_beta 95.309(5)
_cell_angle_gamma 90
_cell_formula_units_Z 2
_cell_length_a 5.2918(3)
_cell_length_b 10.3948(6)
_cell_length_c 8.0425(5)
_cell_measurement_reflns_used 4879
_cell_measurement_temperature 423(2)
_cell_measurement_theta_max 29.280
_cell_measurement_theta_min 3.211
_cell_volume 440.50(5)
_computing_structure_refinement 'SHELXL-2018/3 (Sheldrick, 2018)'
_diffrn_ambient_temperature 423(2)
_diffrn_measured_fraction_theta_full 0.998
_diffrn_measured_fraction_theta_max 0.881
_diffrn_measurement_device_type 'XtaLAB Synergy, Single source at home/near, HyPix'
_diffrn_radiation_type MoK\a
_diffrn_radiation_wavelength 0.71073
_diffrn_reflns_av_R_equivalents 0.0495
_diffrn_reflns_av_unetI/netI 0.0800
_diffrn_reflns_Laue_measured_fraction_full 0.998
_diffrn_reflns_Laue_measured_fraction_max 0.881
_diffrn_reflns_limit_h_max 4
_diffrn_reflns_limit_h_min -7
_diffrn_reflns_limit_k_max 13
_diffrn_reflns_limit_k_min -14
_diffrn_reflns_limit_l_max 10
_diffrn_reflns_limit_l_min -10
_diffrn_reflns_number 4879
_diffrn_reflns_point_group_measured_fraction_full 0.996
_diffrn_reflns_point_group_measured_fraction_max 0.850
_diffrn_reflns_theta_full 25.242
_diffrn_reflns_theta_max 29.280
_diffrn_reflns_theta_min 3.211
_diffrn_source 'micro-focus sealed X-ray tube'
_exptl_absorpt_coefficient_mu 17.300
_exptl_crystal_colour colorless
_exptl_crystal_density_diffrn 4.252
_exptl_crystal_density_meas ?
_exptl_crystal_density_method none
_exptl_crystal_description needle
_exptl_crystal_F_000 512
_exptl_crystal_size_max 0.03
_exptl_crystal_size_mid 0.01
_exptl_crystal_size_min 0.01
_refine_diff_density_max 1.021
_refine_diff_density_min -1.056
_refine_diff_density_rms 0.252
_refine_ls_abs_structure_details
;
 Twinning involves inversion, so Flack parameter cannot be determined
;
_refine_ls_extinction_method none
_refine_ls_goodness_of_fit_ref 1.004
_refine_ls_hydrogen_treatment undef
_refine_ls_matrix_type full
_refine_ls_number_parameters 128
_refine_ls_number_reflns 2040
_refine_ls_number_restraints 1
_refine_ls_restrained_S_all 1.003
_refine_ls_R_factor_all 0.0540
_refine_ls_R_factor_gt 0.0399
_refine_ls_shift/su_max 0.000
_refine_ls_shift/su_mean 0.000
_refine_ls_structure_factor_coef Fsqd
_refine_ls_weighting_details 'w=1/[\s^2^(Fo^2^)+(0.0167P)^2^] where P=(Fo^2^+2Fc^2^)/3'
_refine_ls_weighting_scheme calc
_refine_ls_wR_factor_gt 0.0657
_refine_ls_wR_factor_ref 0.0691
_reflns_Friedel_coverage 0.833
_reflns_Friedel_fraction_full 0.993
_reflns_Friedel_fraction_max 0.816
_reflns_number_gt 1709
_reflns_number_total 2040
_reflns_threshold_expression 'I > 2\s(I)'
_cod_data_source_file BaAs2Zn2O8-H2O_150C.cif
_cod_data_source_block shelx
_cod_depositor_comments
;
The following automatic conversions were performed:

data item '_exptl_crystal_density_meas' value 'none' was changed to
'?' -- the value is perceived as not measured.

Automatic conversion script
Id: cif_fix_values 7556 2019-12-06 15:28:31Z antanas 
;
_cod_original_cell_volume 440.49(4)
_cod_original_sg_symbol_H-M 'P 21'
_cod_original_formula_sum 'As2 H2 Ba O9 Zn2'
_cod_database_code 1567914
_shelx_shelxl_version_number 2018/3
_shelx_space_group_comment
;
The symmetry employed for this shelxl refinement is uniquely defined
by the following loop, which should always be used as a source of
symmetry information in preference to the above space-group names.
They are only intended as comments.
;

loop_
_space_group_symop_operation_xyz
'x, y, z'
'-x, y+1/2, -z'

loop_
_atom_site_label
_atom_site_type_symbol
_atom_site_fract_x
_atom_site_fract_y
_atom_site_fract_z
_atom_site_U_iso_or_equiv
_atom_site_adp_type
_atom_site_occupancy
_atom_site_site_symmetry_order
_atom_site_calc_flag
_atom_site_refinement_flags_posn
_atom_site_refinement_flags_adp
_atom_site_refinement_flags_occupancy
_atom_site_disorder_assembly
_atom_site_disorder_group
Ba1 Ba 0.95111(16) 0.28914(9) 0.69238(12) 0.0177(2) Uani 1 1 d . . . . .
As1 As 0.9169(2) 0.41795(13) 0.1863(2) 0.0119(3) Uani 1 1 d . . . . .
As2 As 0.4291(3) 0.57399(15) 0.6849(2) 0.0120(3) Uani 1 1 d . . . . .
Zn1 Zn 0.4434(3) 0.36143(18) 0.3861(2) 0.0174(4) Uani 1 1 d . . . . .
Zn2 Zn 0.9733(3) 0.62975(17) 0.9055(2) 0.0168(4) Uani 1 1 d . . . . .
O1 O 0.4030(17) 0.6941(11) 0.5440(14) 0.024(3) Uani 1 1 d . . . . .
O2 O 1.0420(17) 0.5587(11) 0.1324(14) 0.019(3) Uani 1 1 d . . . . .
O3 O 0.5514(17) 0.4447(10) 0.6003(14) 0.022(3) Uani 1 1 d . . . . .
O4 O 0.9413(17) 0.3086(10) 0.0367(13) 0.021(3) Uani 1 1 d . . . . .
O5 O 1.0770(16) 0.3650(10) 0.3634(13) 0.018(3) Uani 1 1 d . . . . .
O6 O 0.6141(16) 0.4435(11) 0.2154(17) 0.027(3) Uani 1 1 d . . . . .
O7 O 0.1393(16) 0.5356(11) 0.7383(15) 0.024(3) Uani 1 1 d . . . . .
O8 O 0.6090(18) 0.6247(13) 0.8546(15) 0.028(3) Uani 1 1 d . . . . .
O9 O 0.5373(17) 0.7143(13) 0.1775(15) 0.030(3) Uani 1 1 d . . . . .

loop_
_atom_site_aniso_label
_atom_site_aniso_U_11
_atom_site_aniso_U_22
_atom_site_aniso_U_33
_atom_site_aniso_U_23
_atom_site_aniso_U_13
_atom_site_aniso_U_12
Ba1 0.0210(4) 0.0150(4) 0.0165(5) 0.0018(5) -0.0021(4) 0.0007(5)
As1 0.0140(7) 0.0095(8) 0.0123(9) 0.0011(8) 0.0016(6) 0.0019(7)
As2 0.0135(7) 0.0104(7) 0.0122(9) -0.0015(7) 0.0011(6) 0.0010(7)
Zn1 0.0176(9) 0.0171(10) 0.0178(11) 0.0020(9) 0.0030(8) 0.0009(8)
Zn2 0.0191(9) 0.0157(10) 0.0157(11) -0.0005(8) 0.0023(8) -0.0023(8)
O1 0.031(6) 0.015(6) 0.022(7) 0.003(5) -0.012(5) -0.002(5)
O2 0.026(5) 0.020(6) 0.011(6) -0.005(5) 0.000(5) -0.007(5)
O3 0.030(6) 0.021(7) 0.014(7) -0.010(5) 0.003(5) 0.005(5)
O4 0.036(6) 0.008(7) 0.018(7) -0.004(5) -0.001(5) 0.006(5)
O5 0.019(5) 0.023(6) 0.012(6) 0.002(5) 0.005(5) -0.003(5)
O6 0.016(5) 0.029(7) 0.039(8) 0.013(6) 0.011(5) 0.007(5)
O7 0.024(5) 0.023(7) 0.024(7) -0.009(5) 0.006(5) 0.000(5)
O8 0.017(6) 0.046(8) 0.020(7) -0.002(6) -0.005(5) -0.005(5)
O9 0.021(6) 0.041(8) 0.026(8) -0.003(6) -0.004(5) 0.013(6)

loop_
_atom_type_symbol
_atom_type_description
_atom_type_scat_dispersion_real
_atom_type_scat_dispersion_imag
_atom_type_scat_source
H H 0.0000 0.0000 'International Tables Vol C Tables 4.2.6.8 and 6.1.1.4'
O O 0.0106 0.0060 'International Tables Vol C Tables 4.2.6.8 and 6.1.1.4'
Zn Zn 0.2839 1.4301 'International Tables Vol C Tables 4.2.6.8 and 6.1.1.4'
As As 0.0499 2.0058 'International Tables Vol C Tables 4.2.6.8 and 6.1.1.4'
Ba Ba -0.3244 2.2819 'International Tables Vol C Tables 4.2.6.8 and 6.1.1.4'

loop_
_geom_angle_atom_site_label_1
_geom_angle_atom_site_label_2
_geom_angle_atom_site_label_3
_geom_angle
_geom_angle_site_symmetry_1
_geom_angle_site_symmetry_3
_geom_angle_publ_flag
O3 Ba1 O1 63.7(3) . 2_646 ?
O3 Ba1 O7 75.3(3) . 1_655 ?
O1 Ba1 O7 130.2(3) 2_646 1_655 ?
O3 Ba1 O2 128.8(3) . 2_746 ?
O1 Ba1 O2 91.0(3) 2_646 2_746 ?
O7 Ba1 O2 138.1(3) 1_655 2_746 ?
O3 Ba1 O4 98.2(3) . 1_556 ?
O1 Ba1 O4 130.2(3) 2_646 1_556 ?
O7 Ba1 O4 80.8(3) 1_655 1_556 ?
O2 Ba1 O4 63.8(3) 2_746 1_556 ?
O3 Ba1 O5 80.1(3) . . ?
O1 Ba1 O5 70.3(3) 2_646 . ?
O7 Ba1 O5 76.1(3) 1_655 . ?
O2 Ba1 O5 134.8(3) 2_746 . ?
O4 Ba1 O5 156.4(3) 1_556 . ?
O3 Ba1 O9 158.8(3) . 2_746 ?
O1 Ba1 O9 135.1(3) 2_646 2_746 ?
O7 Ba1 O9 83.6(3) 1_655 2_746 ?
O2 Ba1 O9 67.6(3) 2_746 2_746 ?
O4 Ba1 O9 76.4(3) 1_556 2_746 ?
O5 Ba1 O9 96.7(3) . 2_746 ?
O3 Ba1 O9 64.6(3) . 2_646 ?
O1 Ba1 O9 65.7(3) 2_646 2_646 ?
O7 Ba1 O9 120.6(3) 1_655 2_646 ?
O2 Ba1 O9 64.4(3) 2_746 2_646 ?
O4 Ba1 O9 64.7(3) 1_556 2_646 ?
O5 Ba1 O9 132.2(3) . 2_646 ?
O9 Ba1 O9 127.6(4) 2_746 2_646 ?
O3 Ba1 Zn1 33.2(2) . . ?
O1 Ba1 Zn1 33.6(2) 2_646 . ?
O7 Ba1 Zn1 97.9(2) 1_655 . ?
O2 Ba1 Zn1 120.5(2) 2_746 . ?
O4 Ba1 Zn1 126.31(19) 1_556 . ?
O5 Ba1 Zn1 62.12(18) . . ?
O9 Ba1 Zn1 157.3(2) 2_746 . ?
O9 Ba1 Zn1 71.0(2) 2_646 . ?
O3 Ba1 Zn2 122.4(2) . 2_747 ?
O1 Ba1 Zn2 117.9(2) 2_646 2_747 ?
O7 Ba1 Zn2 107.2(3) 1_655 2_747 ?
O2 Ba1 Zn2 32.6(2) 2_746 2_747 ?
O4 Ba1 Zn2 32.4(2) 1_556 2_747 ?
O5 Ba1 Zn2 157.53(19) . 2_747 ?
O9 Ba1 Zn2 62.3(2) 2_746 2_747 ?
O9 Ba1 Zn2 66.1(2) 2_646 2_747 ?
Zn1 Ba1 Zn2 136.84(5) . 2_747 ?
O3 Ba1 Zn1 105.5(2) . 1_655 ?
O1 Ba1 Zn1 95.0(2) 2_646 1_655 ?
O7 Ba1 Zn1 69.2(2) 1_655 1_655 ?
O2 Ba1 Zn1 121.3(2) 2_746 1_655 ?
O4 Ba1 Zn1 134.7(2) 1_556 1_655 ?
O5 Ba1 Zn1 29.52(18) . 1_655 ?
O9 Ba1 Zn1 67.6(2) 2_746 1_655 ?
O9 Ba1 Zn1 160.5(2) 2_646 1_655 ?
Zn1 Ba1 Zn1 91.63(5) . 1_655 ?
Zn2 Ba1 Zn1 129.77(4) 2_747 1_655 ?
O3 Ba1 Zn2 64.7(2) . . ?
O1 Ba1 Zn2 128.4(2) 2_646 . ?
O7 Ba1 Zn2 27.1(2) 1_655 . ?
O2 Ba1 Zn2 123.9(2) 2_746 . ?
O4 Ba1 Zn2 60.2(2) 1_556 . ?
O5 Ba1 Zn2 98.8(2) . . ?
O9 Ba1 Zn2 95.4(3) 2_746 . ?
O9 Ba1 Zn2 94.2(3) 2_646 . ?
Zn1 Ba1 Zn2 95.85(5) . . ?
Zn2 Ba1 Zn2 91.51(3) 2_747 . ?
Zn1 Ba1 Zn2 96.27(5) 1_655 . ?
O6 As1 O4 110.5(5) . . ?
O6 As1 O2 107.8(5) . . ?
O4 As1 O2 110.4(5) . . ?
O6 As1 O5 110.5(5) . . ?
O4 As1 O5 108.7(5) . . ?
O2 As1 O5 108.9(5) . . ?
O3 As2 O8 112.0(6) . . ?
O3 As2 O7 108.1(5) . . ?
O8 As2 O7 109.3(5) . . ?
O3 As2 O1 109.6(5) . . ?
O8 As2 O1 108.7(6) . . ?
O7 As2 O1 109.2(5) . . ?
O6 Zn1 O5 117.4(4) . 1_455 ?
O6 Zn1 O3 108.3(5) . . ?
O5 Zn1 O3 106.4(4) 1_455 . ?
O6 Zn1 O1 112.8(5) . 2_646 ?
O5 Zn1 O1 115.2(4) 1_455 2_646 ?
O3 Zn1 O1 93.4(4) . 2_646 ?
O6 Zn1 Ba1 102.4(3) . . ?
O5 Zn1 Ba1 139.3(3) 1_455 . ?
O3 Zn1 Ba1 49.1(3) . . ?
O1 Zn1 Ba1 49.7(3) 2_646 . ?
O6 Zn1 Ba1 161.0(3) . 1_455 ?
O5 Zn1 Ba1 47.7(3) 1_455 1_455 ?
O3 Zn1 Ba1 71.5(3) . 1_455 ?
O1 Zn1 Ba1 86.0(3) 2_646 1_455 ?
Ba1 Zn1 Ba1 91.63(5) . 1_455 ?
O8 Zn2 O7 110.3(5) . 1_655 ?
O8 Zn2 O4 106.2(5) . 2_756 ?
O7 Zn2 O4 122.3(4) 1_655 2_756 ?
O8 Zn2 O2 106.3(5) . 1_556 ?
O7 Zn2 O2 113.4(5) 1_655 1_556 ?
O4 Zn2 O2 96.7(4) 2_756 1_556 ?
O8 Zn2 Ba1 103.1(4) . 2_757 ?
O7 Zn2 Ba1 146.2(3) 1_655 2_757 ?
O4 Zn2 Ba1 49.5(3) 2_756 2_757 ?
O2 Zn2 Ba1 49.4(3) 1_556 2_757 ?
O8 Zn2 Ba1 83.9(4) . . ?
O7 Zn2 Ba1 40.5(3) 1_655 . ?
O4 Zn2 Ba1 162.8(3) 2_756 . ?
O2 Zn2 Ba1 93.5(3) 1_556 . ?
Ba1 Zn2 Ba1 142.90(6) 2_757 . ?
As2 O1 Zn1 117.0(6) . 2_656 ?
As2 O1 Ba1 138.3(5) . 2_656 ?
Zn1 O1 Ba1 96.7(4) 2_656 2_656 ?
As1 O2 Zn2 121.5(6) . 1_554 ?
As1 O2 Ba1 127.4(5) . 2_756 ?
Zn2 O2 Ba1 98.0(4) 1_554 2_756 ?
As2 O3 Zn1 128.4(6) . . ?
As2 O3 Ba1 133.9(6) . . ?
Zn1 O3 Ba1 97.7(4) . . ?
As1 O4 Zn2 120.5(6) . 2_746 ?
As1 O4 Ba1 141.0(6) . 1_554 ?
Zn2 O4 Ba1 98.2(4) 2_746 1_554 ?
As1 O5 Zn1 120.6(5) . 1_655 ?
As1 O5 Ba1 136.3(4) . . ?
Zn1 O5 Ba1 102.8(4) 1_655 . ?
As1 O6 Zn1 123.7(6) . . ?
As2 O7 Zn2 122.7(6) . 1_455 ?
As2 O7 Ba1 120.9(5) . 1_455 ?
Zn2 O7 Ba1 112.4(4) 1_455 1_455 ?
As2 O8 Zn2 131.4(7) . . ?
Ba1 O9 Ba1 127.6(4) 2_756 2_656 ?

loop_
_geom_bond_atom_site_label_1
_geom_bond_atom_site_label_2
_geom_bond_distance
_geom_bond_site_symmetry_2
_geom_bond_publ_flag
Ba1 O3 2.710(10) . ?
Ba1 O1 2.728(10) 2_646 ?
Ba1 O7 2.761(11) 1_655 ?
Ba1 O2 2.778(11) 2_746 ?
Ba1 O4 2.782(10) 1_556 ?
Ba1 O5 2.897(10) . ?
Ba1 O9 2.916(10) 2_746 ?
Ba1 O9 2.980(10) 2_646 ?
Ba1 Zn1 3.553(2) . ?
Ba1 Zn2 3.623(2) 2_747 ?
Ba1 Zn1 3.8216(19) 1_655 ?
Ba1 Zn2 3.931(2) . ?
As1 O6 1.662(9) . ?
As1 O4 1.669(10) . ?
As1 O2 1.679(11) . ?
As1 O5 1.681(10) . ?
As2 O3 1.665(10) . ?
As2 O8 1.675(11) . ?
As2 O7 1.679(9) . ?
As2 O1 1.684(11) . ?
Zn1 O6 1.913(11) . ?
Zn1 O5 1.931(9) 1_455 ?
Zn1 O3 1.965(11) . ?
Zn1 O1 1.979(11) 2_646 ?
Zn2 O8 1.934(10) . ?
Zn2 O7 1.938(10) 1_655 ?
Zn2 O4 1.959(10) 2_756 ?
Zn2 O2 1.971(11) 1_556 ?
